data_4348546
loop_
_publ_author_name
'Yan, Wei'
'Han, Li-Juan'
'Jia, Hai-Lang'
'Shen, Kang'
'Wang, Ting'
'Zheng, He-Gen'

_publ_section_title
;
 Three Highly Stable Cobalt MOFs Based on &quot;Y&quot;-Shaped Carboxylic
 Acid: Synthesis and Absorption of Anionic Dyes.
;
_journal_issue 17
_journal_name_full 'Inorganic chemistry'
_journal_page_first 8816
_journal_page_last 8821
_journal_paper_doi 10.1021/acs.inorgchem.6b01328
_journal_volume 55
_journal_year 2016
_chemical_formula_sum 'C44 H30 Co O14'
_chemical_formula_weight 841.61
_space_group_IT_number 56
_space_group_name_Hall '-P 2ab 2ac'
_space_group_name_H-M_alt 'P c c n'
_symmetry_cell_setting orthorhombic
_symmetry_space_group_name_H-M 'P c c n'
_atom_sites_solution_hydrogens geom
_atom_sites_solution_primary direct
_atom_sites_solution_secondary difmap
_audit_creation_method SHELXL-97
_cell_angle_alpha 90.00
_cell_angle_beta 90.00
_cell_angle_gamma 90.00
_cell_formula_units_Z 4
_cell_length_a 9.3781(18)
_cell_length_b 18.800(4)
_cell_length_c 21.954(5)
_cell_measurement_reflns_used 9928
_cell_measurement_temperature 296(2)
_cell_measurement_theta_max 28.38
_cell_measurement_theta_min 2.60
_cell_volume 3870.7(14)
_computing_structure_refinement 'SHELXL-97 (Sheldrick, 1997)'
_computing_structure_solution 'SHELXS-97 (Sheldrick, 1990)'
_diffrn_ambient_temperature 296(2)
_diffrn_measured_fraction_theta_full 0.994
_diffrn_measured_fraction_theta_max 0.994
_diffrn_measurement_device_type 'CCD area detector'
_diffrn_measurement_method 'phi and omega scans'
_diffrn_radiation_monochromator graphite
_diffrn_radiation_source 'fine-focus sealed tube'
_diffrn_radiation_type MoK\a
_diffrn_radiation_wavelength 0.71073
_diffrn_reflns_av_R_equivalents 0.0533
_diffrn_reflns_av_sigmaI/netI 0.0355
_diffrn_reflns_limit_h_max 12
_diffrn_reflns_limit_h_min -12
_diffrn_reflns_limit_k_max 24
_diffrn_reflns_limit_k_min -24
_diffrn_reflns_limit_l_max 23
_diffrn_reflns_limit_l_min -29
_diffrn_reflns_number 29664
_diffrn_reflns_theta_full 28.39
_diffrn_reflns_theta_max 28.39
_diffrn_reflns_theta_min 2.15
_exptl_absorpt_coefficient_mu 0.516
_exptl_absorpt_correction_T_max 0.8699
_exptl_absorpt_correction_T_min 0.8284
_exptl_absorpt_correction_type multi-scan
_exptl_absorpt_process_details 'SADABS; Bruker, 2000'
_exptl_crystal_colour purple
_exptl_crystal_density_diffrn 1.444
_exptl_crystal_density_method 'not measured'
_exptl_crystal_description block
_exptl_crystal_F_000 1732
_exptl_crystal_size_max 0.2
_exptl_crystal_size_mid 0.19
_exptl_crystal_size_min 0.15
_refine_diff_density_max 0.384
_refine_diff_density_min -0.416
_refine_diff_density_rms 0.061
_refine_ls_extinction_method none
_refine_ls_goodness_of_fit_ref 1.069
_refine_ls_hydrogen_treatment mixed
_refine_ls_matrix_type full
_refine_ls_number_parameters 270
_refine_ls_number_reflns 4833
_refine_ls_number_restraints 0
_refine_ls_restrained_S_all 1.069
_refine_ls_R_factor_all 0.0498
_refine_ls_R_factor_gt 0.0397
_refine_ls_shift/su_max 0.001
_refine_ls_shift/su_mean 0.000
_refine_ls_structure_factor_coef Fsqd
_refine_ls_weighting_details 'calc w=1/[\s^2^(Fo^2^)+(0.0399P)^2^+2.6487P] where P=(Fo^2^+2Fc^2^)/3'
_refine_ls_weighting_scheme calc
_refine_ls_wR_factor_gt 0.0941
_refine_ls_wR_factor_ref 0.0990
_reflns_number_gt 4068
_reflns_number_total 4833
_reflns_threshold_expression >2sigma(I)
_cod_data_source_file ic6b01328_si_002.cif
_cod_data_source_block 1
_cod_depositor_comments
;
The following automatic conversions were performed:

data item '_symmetry_cell_setting' value 'Orthorhombic' was changed
to 'orthorhombic' in accordance with the
/home/saulius/struct/COD-crude-data/automatic-downloads/DataCite-retrospective/ACS/depositions/lib/dictionaries/cif_core.dic
dictionary named 'cif_core.dic' version 2.4.2 last updated on
2011-04-26.

Automatic conversion script
Id: cif_fix_values 6909 2019-04-08 15:41:33Z antanas 
;
_cod_original_sg_symbol_H-M 'Pccn '
_cod_database_code 4348546

loop_
_symmetry_equiv_pos_as_xyz
'x, y, z'
'-x+1/2, -y+1/2, z'
'-x, y+1/2, -z+1/2'
'x+1/2, -y, -z+1/2'
'-x, -y, -z'
'x-1/2, y-1/2, -z'
'x, -y-1/2, z-1/2'
'-x-1/2, y, z-1/2'

loop_
_atom_site_label
_atom_site_type_symbol
_atom_site_fract_x
_atom_site_fract_y
_atom_site_fract_z
_atom_site_U_iso_or_equiv
_atom_site_adp_type
_atom_site_occupancy
_atom_site_symmetry_multiplicity
_atom_site_calc_flag
_atom_site_refinement_flags
O6 O 1.08247(13) 0.32383(6) 0.63333(5) 0.0230(3) Uani 1 1 d .
O4 O -0.26217(13) 0.66975(7) 0.70917(6) 0.0294(3) Uani 1 1 d .
H4 H -0.3257 0.6658 0.7346 0.044 Uiso 1 1 calc R
O3 O -0.13004(13) 0.69677(6) 0.79059(6) 0.0252(3) Uani 1 1 d .
C22 C -0.14173(17) 0.68029(8) 0.73646(8) 0.0206(3) Uani 1 1 d .
C19 C -0.01312(18) 0.66895(9) 0.69818(8) 0.0227(3) Uani 1 1 d .
C20 C -0.0256(2) 0.65501(13) 0.63650(9) 0.0362(5) Uani 1 1 d .
H20 H -0.1147 0.6550 0.6180 0.043 Uiso 1 1 calc R
C18 C 0.1201(2) 0.66966(11) 0.72531(9) 0.0296(4) Uani 1 1 d .
H18 H 0.1287 0.6802 0.7665 0.036 Uiso 1 1 calc R
C17 C 0.24040(19) 0.65470(11) 0.69120(9) 0.0298(4) Uani 1 1 d .
H17 H 0.3296 0.6549 0.7098 0.036 Uiso 1 1 calc R
O5 O 1.04092(15) 0.36826(8) 0.72504(6) 0.0367(3) Uani 1 1 d .
C1 C 1.01747(17) 0.36546(8) 0.66967(8) 0.0196(3) Uani 1 1 d .
C7 C 0.83015(19) 0.45696(9) 0.68506(8) 0.0254(4) Uani 1 1 d .
H7 H 0.8509 0.4549 0.7264 0.030 Uiso 1 1 calc R
C2 C 0.90580(18) 0.41467(9) 0.64462(8) 0.0211(3) Uani 1 1 d .
C3 C 0.8760(2) 0.41986(10) 0.58305(8) 0.0327(4) Uani 1 1 d .
H3 H 0.9269 0.3924 0.5553 0.039 Uiso 1 1 calc R
Co1 Co 0.7500 0.7500 0.355202(13) 0.01427(9) Uani 1 2 d S
O1 O 0.65713(13) 0.68939(6) 0.42652(6) 0.0248(3) Uani 1 1 d .
O7 O 0.41972(14) 0.52786(7) 0.65940(6) 0.0296(3) Uani 1 1 d .
C8 C 0.58545(18) 0.55963(8) 0.58091(8) 0.0211(3) Uani 1 1 d .
C13 C 0.45494(18) 0.57023(9) 0.61125(7) 0.0214(3) Uani 1 1 d .
C9 C 0.61528(18) 0.60239(9) 0.53089(8) 0.0239(4) Uani 1 1 d .
H9 H 0.6999 0.5957 0.5096 0.029 Uiso 1 1 calc R
C5 C 0.69327(19) 0.50746(9) 0.60282(8) 0.0222(3) Uani 1 1 d .
C10 C 0.52073(19) 0.65497(9) 0.51222(8) 0.0256(4) Uani 1 1 d .
C12 C 0.36071(18) 0.62428(9) 0.59408(8) 0.0240(4) Uani 1 1 d .
C16 C 0.22932(18) 0.63950(9) 0.62983(8) 0.0236(3) Uani 1 1 d .
C14 C 0.5572(2) 0.70146(10) 0.46041(8) 0.0283(4) Uani 1 1 d .
C6 C 0.7242(2) 0.50217(9) 0.66459(8) 0.0266(4) Uani 1 1 d .
H6 H 0.6730 0.5293 0.6924 0.032 Uiso 1 1 calc R
O2 O 0.4749(2) 0.75668(10) 0.45494(10) 0.0772(8) Uani 1 1 d .
H2 H 0.5034 0.7817 0.4269 0.116 Uiso 1 1 calc R
C4 C 0.7705(2) 0.46588(11) 0.56243(9) 0.0328(4) Uani 1 1 d .
H4A H 0.7515 0.4688 0.5209 0.039 Uiso 1 1 calc R
C11 C 0.3946(2) 0.66581(10) 0.54422(9) 0.0288(4) Uani 1 1 d .
H11 H 0.3322 0.7015 0.5319 0.035 Uiso 1 1 calc R
C21 C 0.0959(2) 0.64103(13) 0.60255(9) 0.0377(5) Uani 1 1 d .
H21 H 0.0878 0.6326 0.5609 0.045 Uiso 1 1 calc R
C15 C 0.3367(6) 0.46857(18) 0.64606(15) 0.1039(17) Uani 1 1 d .
H15A H 0.2475 0.4837 0.6289 0.156 Uiso 1 1 calc R
H15B H 0.3193 0.4421 0.6827 0.156 Uiso 1 1 calc R
H15C H 0.3860 0.4390 0.6173 0.156 Uiso 1 1 calc R

loop_
_atom_site_aniso_label
_atom_site_aniso_U_11
_atom_site_aniso_U_22
_atom_site_aniso_U_33
_atom_site_aniso_U_23
_atom_site_aniso_U_13
_atom_site_aniso_U_12
O6 0.0228(6) 0.0242(6) 0.0219(6) -0.0055(5) -0.0032(5) 0.0105(5)
O4 0.0201(6) 0.0400(7) 0.0282(7) -0.0049(6) 0.0080(5) -0.0046(5)
O3 0.0231(6) 0.0289(6) 0.0236(6) -0.0012(5) 0.0064(5) 0.0046(5)
C22 0.0203(8) 0.0174(7) 0.0239(8) 0.0009(6) 0.0064(6) 0.0008(6)
C19 0.0205(8) 0.0241(8) 0.0234(9) 0.0011(6) 0.0071(7) 0.0018(6)
C20 0.0201(9) 0.0630(14) 0.0257(10) -0.0032(9) 0.0018(7) 0.0060(9)
C18 0.0254(9) 0.0420(10) 0.0214(9) -0.0053(7) 0.0033(7) 0.0039(8)
C17 0.0189(8) 0.0420(10) 0.0284(9) -0.0019(8) 0.0011(7) 0.0041(8)
O5 0.0343(7) 0.0551(9) 0.0206(7) -0.0063(6) -0.0058(6) 0.0267(7)
C1 0.0171(7) 0.0209(7) 0.0207(8) -0.0015(6) -0.0007(6) 0.0048(6)
C7 0.0303(9) 0.0274(8) 0.0184(8) -0.0025(6) -0.0019(7) 0.0110(7)
C2 0.0215(8) 0.0198(7) 0.0219(8) -0.0001(6) -0.0015(6) 0.0080(6)
C3 0.0400(11) 0.0377(10) 0.0204(9) -0.0031(7) 0.0014(8) 0.0241(9)
Co1 0.01354(14) 0.01629(14) 0.01297(14) 0.000 0.000 0.00227(11)
O1 0.0261(6) 0.0244(6) 0.0239(6) 0.0068(5) 0.0100(5) 0.0075(5)
O7 0.0318(7) 0.0300(7) 0.0269(7) 0.0130(5) 0.0070(5) 0.0021(5)
C8 0.0223(8) 0.0195(7) 0.0214(8) 0.0032(6) 0.0023(6) 0.0077(6)
C13 0.0236(8) 0.0211(7) 0.0194(8) 0.0049(6) 0.0042(6) 0.0035(6)
C9 0.0223(8) 0.0254(8) 0.0240(8) 0.0047(6) 0.0081(7) 0.0091(7)
C5 0.0230(8) 0.0201(8) 0.0235(8) 0.0037(6) 0.0018(7) 0.0076(6)
C10 0.0265(9) 0.0258(8) 0.0243(9) 0.0101(7) 0.0103(7) 0.0099(7)
C12 0.0210(8) 0.0270(8) 0.0238(9) 0.0049(6) 0.0074(7) 0.0077(7)
C16 0.0220(8) 0.0249(8) 0.0241(8) 0.0065(7) 0.0086(7) 0.0070(6)
C14 0.0296(9) 0.0293(9) 0.0261(9) 0.0111(7) 0.0099(7) 0.0122(7)
C6 0.0306(9) 0.0261(8) 0.0230(8) -0.0028(7) 0.0029(7) 0.0135(7)
O2 0.0840(14) 0.0704(12) 0.0772(13) 0.0575(10) 0.0619(12) 0.0604(11)
C4 0.0417(11) 0.0389(10) 0.0178(8) 0.0003(7) -0.0019(8) 0.0214(9)
C11 0.0279(9) 0.0304(9) 0.0282(9) 0.0119(7) 0.0101(7) 0.0160(7)
C21 0.0282(10) 0.0659(14) 0.0189(9) -0.0022(9) 0.0041(7) 0.0096(10)
C15 0.194(5) 0.0578(19) 0.060(2) 0.0123(15) 0.001(2) -0.074(3)

loop_
_atom_type_symbol
_atom_type_description
_atom_type_scat_dispersion_real
_atom_type_scat_dispersion_imag
_atom_type_scat_source
C C 0.0033 0.0016 'International Tables Vol C Tables 4.2.6.8 and 6.1.1.4'
H H 0.0000 0.0000 'International Tables Vol C Tables 4.2.6.8 and 6.1.1.4'
O O 0.0106 0.0060 'International Tables Vol C Tables 4.2.6.8 and 6.1.1.4'
Co Co 0.3494 0.9721 'International Tables Vol C Tables 4.2.6.8 and 6.1.1.4'

loop_
_geom_angle_atom_site_label_1
_geom_angle_atom_site_label_2
_geom_angle_atom_site_label_3
_geom_angle
_geom_angle_site_symmetry_1
_geom_angle_site_symmetry_3
C1 O6 Co1 133.29(11) . 5_766
C22 O3 Co1 137.23(12) . 7_476
O3 C22 O4 124.22(15) . .
O3 C22 C19 120.61(16) . .
O4 C22 C19 115.14(15) . .
C18 C19 C20 119.93(16) . .
C18 C19 C22 119.20(16) . .
C20 C19 C22 120.82(16) . .
C19 C20 C21 119.51(18) . .
C17 C18 C19 120.09(17) . .
C16 C17 C18 120.59(17) . .
O5 C1 O6 123.85(15) . .
O5 C1 C2 117.26(14) . .
O6 C1 C2 118.89(15) . .
C6 C7 C2 120.79(16) . .
C3 C2 C7 118.79(15) . .
C3 C2 C1 122.82(15) . .
C7 C2 C1 118.39(15) . .
C2 C3 C4 120.38(16) . .
O3 Co1 O3 93.42(7) 8_655 7_675
O3 Co1 O6 89.72(5) 8_655 6_566
O3 Co1 O6 99.70(5) 7_675 6_566
O3 Co1 O6 99.70(5) 8_655 5_766
O3 Co1 O6 89.72(5) 7_675 5_766
O6 Co1 O6 166.30(7) 6_566 5_766
O3 Co1 O1 171.24(5) 8_655 2_665
O3 Co1 O1 91.31(5) 7_675 2_665
O6 Co1 O1 82.21(5) 6_566 2_665
O6 Co1 O1 87.68(5) 5_766 2_665
O3 Co1 O1 91.31(5) 8_655 .
O3 Co1 O1 171.24(5) 7_675 .
O6 Co1 O1 87.68(5) 6_566 .
O6 Co1 O1 82.21(5) 5_766 .
O1 Co1 O1 84.98(7) 2_665 .
C14 O1 Co1 131.77(11) . .
C13 O7 C15 116.12(18) . .
C9 C8 C13 117.85(14) . .
C9 C8 C5 119.99(15) . .
C13 C8 C5 122.07(15) . .
O7 C13 C12 118.69(15) . .
O7 C13 C8 119.64(14) . .
C12 C13 C8 121.66(15) . .
C8 C9 C10 121.08(15) . .
C4 C5 C6 118.33(15) . .
C4 C5 C8 121.32(16) . .
C6 C5 C8 120.27(15) . .
C9 C10 C11 119.85(15) . .
C9 C10 C14 120.09(15) . .
C11 C10 C14 120.00(15) . .
C11 C12 C13 118.60(15) . .
C11 C12 C16 119.97(15) . .
C13 C12 C16 121.38(15) . .
C17 C16 C21 118.99(16) . .
C17 C16 C12 119.45(16) . .
C21 C16 C12 121.53(17) . .
O1 C14 O2 123.34(16) . .
O1 C14 C10 122.61(15) . .
O2 C14 C10 114.03(15) . .
C7 C6 C5 120.72(16) . .
C5 C4 C3 120.96(17) . .
C12 C11 C10 120.88(16) . .
C20 C21 C16 120.85(18) . .

loop_
_geom_bond_atom_site_label_1
_geom_bond_atom_site_label_2
_geom_bond_distance
_geom_bond_site_symmetry_2
O6 C1 1.273(2) .
O6 Co1 2.1114(11) 5_766
O4 C22 1.294(2) .
O3 C22 1.233(2) .
O3 Co1 2.0686(12) 7_476
C22 C19 1.485(2) .
C19 C18 1.384(3) .
C19 C20 1.384(3) .
C20 C21 1.386(3) .
C18 C17 1.383(2) .
C17 C16 1.381(3) .
O5 C1 1.236(2) .
C1 C2 1.502(2) .
C7 C6 1.383(2) .
C7 C2 1.387(2) .
C2 C3 1.384(2) .
C3 C4 1.390(2) .
Co1 O3 2.0686(12) 8_655
Co1 O3 2.0686(12) 7_675
Co1 O6 2.1114(11) 6_566
Co1 O6 2.1114(12) 5_766
Co1 O1 2.1233(12) 2_665
Co1 O1 2.1233(12) .
O1 C14 1.218(2) .
O7 C13 1.364(2) .
O7 C15 1.391(3) .
C8 C9 1.389(2) .
C8 C13 1.408(2) .
C8 C5 1.489(2) .
C13 C12 1.398(2) .
C9 C10 1.390(2) .
C5 C4 1.387(2) .
C5 C6 1.390(2) .
C10 C11 1.391(2) .
C10 C14 1.475(2) .
C12 C11 1.382(2) .
C12 C16 1.489(2) .
C16 C21 1.387(3) .
C14 O2 1.299(2) .
